data_2015283
loop_
_publ_author_name
'Emmanuel Ngwang Nfor'
'Lui Wei'
'Jing-Lin Zuo'
'Xiao-Zeng You'
'Offiong Efanga Offiong'

_publ_section_title
;
 Di-\m-acetato-bis[(2-acetylpyridine thiosemicarbazonato)zinc(II)]
;
_journal_coeditor_code AV1282
_journal_issue 5
_journal_name_full 'Acta Crystallographica Section C'
_journal_page_first m211
_journal_page_last m213
_journal_paper_doi 10.1107/S0108270106009152
_journal_volume 62
_journal_year 2006
_chemical_formula_iupac '[Zn2 (C8 H9 N4 S)2 (C2 H3 O2)2]'
_chemical_formula_moiety 'C20 H24 N8 O4 S2 Zn2'
_chemical_formula_sum 'C20 H24 N8 O4 S2 Zn2'
_chemical_formula_weight 635.33
_chemical_name_systematic
;
Di-\m-acetato-bis[(2-acetylpyridine thiosemicarbazonato)zinc(II)]
;
_space_group_IT_number 2
_symmetry_cell_setting triclinic
_symmetry_space_group_name_Hall '-P 1'
_symmetry_space_group_name_H-M 'P -1'
_atom_sites_solution_hydrogens geom
_atom_sites_solution_primary direct
_atom_sites_solution_secondary difmap
_audit_creation_method SHELXL97
_cell_angle_alpha 76.124(4)
_cell_angle_beta 88.754(4)
_cell_angle_gamma 70.758(4)
_cell_formula_units_Z 1
_cell_length_a 7.3690(16)
_cell_length_b 8.4128(18)
_cell_length_c 10.716(2)
_cell_measurement_reflns_used 2125
_cell_measurement_temperature 293(2)
_cell_measurement_theta_max 25
_cell_measurement_theta_min 0
_cell_volume 607.7(2)
_computing_cell_refinement SMART
_computing_data_collection 'SMART (Bruker, 2002)'
_computing_data_reduction 'SAINT (Bruker, 2002)'
_computing_molecular_graphics SHELXTL
_computing_publication_material SHELXTL
_computing_structure_refinement SHELXTL
_computing_structure_solution 'SHELXTL (Bruker, 2002)'
_diffrn_ambient_temperature 293(2)
_diffrn_measured_fraction_theta_full 0.985
_diffrn_measured_fraction_theta_max 0.985
_diffrn_measurement_device_type 'Bruker APEX area-detector'
_diffrn_measurement_method '\f and \w'
_diffrn_radiation_monochromator graphite
_diffrn_radiation_source 'fine-focus sealed tube'
_diffrn_radiation_type MoK\a
_diffrn_radiation_wavelength 0.71073
_diffrn_reflns_av_R_equivalents 0.0547
_diffrn_reflns_av_sigmaI/netI 0.0968
_diffrn_reflns_limit_h_max 8
_diffrn_reflns_limit_h_min -8
_diffrn_reflns_limit_k_max 9
_diffrn_reflns_limit_k_min -10
_diffrn_reflns_limit_l_max 12
_diffrn_reflns_limit_l_min -10
_diffrn_reflns_number 3048
_diffrn_reflns_theta_full 25.00
_diffrn_reflns_theta_max 25.00
_diffrn_reflns_theta_min 2.65
_diffrn_standards_decay_% 0
_diffrn_standards_interval_count 400
_diffrn_standards_interval_time 0
_diffrn_standards_number 0
_exptl_absorpt_coefficient_mu 2.191
_exptl_absorpt_correction_T_max 0.839
_exptl_absorpt_correction_T_min 0.699
_exptl_absorpt_correction_type multi-scan
_exptl_absorpt_process_details '(SADABS; Bruker, 2002)'
_exptl_crystal_colour colourless
_exptl_crystal_density_diffrn 1.736
_exptl_crystal_density_method 'not measured'
_exptl_crystal_description block
_exptl_crystal_F_000 324
_exptl_crystal_size_max 0.20
_exptl_crystal_size_mid 0.14
_exptl_crystal_size_min 0.08
_refine_diff_density_max 0.492
_refine_diff_density_min -0.435
_refine_ls_extinction_method none
_refine_ls_goodness_of_fit_ref 0.989
_refine_ls_hydrogen_treatment constr
_refine_ls_matrix_type full
_refine_ls_number_parameters 165
_refine_ls_number_reflns 2093
_refine_ls_number_restraints 0
_refine_ls_restrained_S_all 0.989
_refine_ls_R_factor_all 0.0690
_refine_ls_R_factor_gt 0.0516
_refine_ls_shift/su_max 0.000
_refine_ls_shift/su_mean 0.000
_refine_ls_structure_factor_coef Fsqd
_refine_ls_weighting_details 'calc w=1/[\s^2^(Fo^2^)+(0.0035P)^2^] where P=(Fo^2^+2Fc^2^)/3'
_refine_ls_weighting_scheme calc
_refine_ls_wR_factor_gt 0.0862
_refine_ls_wR_factor_ref 0.0910
_reflns_number_gt 1603
_reflns_number_total 2093
_reflns_threshold_expression I>2\s(I)
_cod_data_source_file av1282.cif
_cod_data_source_block I
_cod_depositor_comments
;
The following automatic conversions were performed:
'_symmetry_cell_setting' value 'Triclinic' changed to 'triclinic'
according to '/home/saulius/struct/CIF-dictionaries/cif_core.dic'
dictionary named 'cif_core.dic' version 2.4.1 from 2010-06-29.

Automatic conversion script
Id: cif_fix_enum 1527 2010-12-29 10:47:43Z saulius 

The following automatic conversions were performed:

'_symmetry_cell_setting' value 'Triclinic' changed to 'triclinic'
according to /home/saulius/struct/CIF-dictionaries/cif_core.dic
dictionary named 'cif_core.dic' version 2.4.1 from 2010-06-29.

Automatic conversion script
Id: cif_fix_values 1715 2011-07-08 13:25:40Z adriana 
;
_cod_database_code 2015283
_cod_database_fobs_code 2015283

loop_
_symmetry_equiv_pos_as_xyz
'x, y, z'
'-x, -y, -z'

loop_
_atom_site_type_symbol
_atom_site_label
_atom_site_fract_x
_atom_site_fract_y
_atom_site_fract_z
_atom_site_U_iso_or_equiv
_atom_site_adp_type
_atom_site_calc_flag
_atom_site_refinement_flags
_atom_site_occupancy
O O1 0.4760(5) 0.7354(5) 0.4881(4) 0.0659(12) Uani d . 1
C C1 0.9206(8) 0.2227(7) 0.3671(6) 0.0578(16) Uani d . 1
H H1 0.9220 0.2556 0.4439 0.069 Uiso calc R 1
C C2 1.0887(8) 0.1198(8) 0.3304(7) 0.0682(19) Uani d . 1
H H2 1.2019 0.0807 0.3824 0.082 Uiso calc R 1
C C3 1.0869(9) 0.0758(8) 0.2164(7) 0.072(2) Uani d . 1
H H3 1.2001 0.0081 0.1888 0.086 Uiso calc R 1
C C4 0.9177(8) 0.1315(7) 0.1422(6) 0.0621(18) Uani d . 1
H H4 0.9149 0.1017 0.0643 0.075 Uiso calc R 1
C C5 0.7523(7) 0.2323(6) 0.1850(5) 0.0396(13) Uani d . 1
C C6 0.5623(7) 0.2895(6) 0.1171(5) 0.0409(13) Uani d . 1
C C7 0.5349(7) 0.2258(7) 0.0036(6) 0.0587(17) Uani d . 1
H H7A 0.4017 0.2382 -0.0082 0.088 Uiso calc R 1
H H7B 0.6123 0.1057 0.0172 0.088 Uiso calc R 1
H H7C 0.5729 0.2925 -0.0718 0.088 Uiso calc R 1
C C8 0.1143(7) 0.5355(7) 0.1832(5) 0.0439(14) Uani d . 1
C C9 0.5713(7) 0.7371(7) 0.3892(5) 0.0409(13) Uani d . 1
C C10 0.6384(8) 0.8888(7) 0.3438(7) 0.070(2) Uani d . 1
H H10A 0.7762 0.8510 0.3554 0.105 Uiso calc R 1
H H10B 0.5825 0.9731 0.3926 0.105 Uiso calc R 1
H H10C 0.5998 0.9402 0.2542 0.105 Uiso calc R 1
N N1 0.7556(6) 0.2772(5) 0.2968(4) 0.0430(11) Uani d . 1
N N2 0.4236(6) 0.3905(5) 0.1671(4) 0.0379(10) Uani d . 1
N N3 0.2415(6) 0.4486(5) 0.1122(4) 0.0394(11) Uani d . 1
N N4 -0.0684(6) 0.5958(5) 0.1371(4) 0.0563(13) Uani d . 1
H H4A -0.0978 0.5777 0.0658 0.068 Uiso calc R 1
H H4B -0.1571 0.6530 0.1787 0.068 Uiso calc R 1
O O2 0.6090(5) 0.6285(5) 0.3259(4) 0.0551(11) Uani d . 1
S S1 0.1573(2) 0.5806(2) 0.32577(16) 0.0627(5) Uani d . 1
Zn Zn1 0.48893(8) 0.44225(8) 0.34260(6) 0.0397(2) Uani d . 1

loop_
_atom_site_aniso_label
_atom_site_aniso_U_11
_atom_site_aniso_U_22
_atom_site_aniso_U_33
_atom_site_aniso_U_12
_atom_site_aniso_U_13
_atom_site_aniso_U_23
O1 0.070(3) 0.066(3) 0.047(3) -0.008(2) 0.018(2) -0.007(2)
C1 0.050(4) 0.073(4) 0.048(4) -0.013(3) -0.008(3) -0.020(3)
C2 0.044(4) 0.078(5) 0.070(5) -0.003(3) -0.006(4) -0.020(4)
C3 0.051(4) 0.080(5) 0.080(5) -0.004(4) 0.009(4) -0.033(4)
C4 0.051(4) 0.076(4) 0.064(5) -0.017(3) 0.008(4) -0.032(4)
C5 0.039(3) 0.039(3) 0.043(4) -0.014(3) 0.010(3) -0.012(3)
C6 0.050(3) 0.041(3) 0.038(3) -0.022(3) 0.013(3) -0.014(3)
C7 0.056(4) 0.070(4) 0.060(4) -0.022(3) 0.010(3) -0.034(3)
C8 0.036(3) 0.056(3) 0.046(4) -0.022(3) 0.007(3) -0.014(3)
C9 0.028(3) 0.047(3) 0.040(4) -0.005(3) 0.003(3) -0.007(3)
C10 0.060(4) 0.064(4) 0.095(6) -0.027(3) 0.022(4) -0.030(4)
N1 0.047(3) 0.045(3) 0.040(3) -0.016(2) 0.004(2) -0.015(2)
N2 0.040(3) 0.048(3) 0.036(3) -0.023(2) 0.008(2) -0.018(2)
N3 0.035(2) 0.054(3) 0.036(3) -0.016(2) 0.005(2) -0.021(2)
N4 0.043(3) 0.082(3) 0.051(3) -0.016(3) 0.006(3) -0.036(3)
O2 0.057(2) 0.065(3) 0.066(3) -0.033(2) 0.027(2) -0.041(2)
S1 0.0484(9) 0.0912(12) 0.0538(11) -0.0114(9) 0.0032(8) -0.0446(10)
Zn1 0.0454(4) 0.0472(4) 0.0336(4) -0.0212(3) 0.0060(3) -0.0154(3)

loop_
_atom_type_symbol
_atom_type_description
_atom_type_scat_dispersion_real
_atom_type_scat_dispersion_imag
_atom_type_scat_source
C C 0.0033 0.0016 'International Tables Vol C Tables 4.2.6.8 and 6.1.1.4'
H H 0.0000 0.0000 'International Tables Vol C Tables 4.2.6.8 and 6.1.1.4'
N N 0.0061 0.0033 'International Tables Vol C Tables 4.2.6.8 and 6.1.1.4'
O O 0.0106 0.0060 'International Tables Vol C Tables 4.2.6.8 and 6.1.1.4'
S S 0.1246 0.1234 'International Tables Vol C Tables 4.2.6.8 and 6.1.1.4'
Zn Zn 0.2839 1.4301 'International Tables Vol C Tables 4.2.6.8 and 6.1.1.4'

loop_
_geom_angle_atom_site_label_1
_geom_angle_atom_site_label_2
_geom_angle_atom_site_label_3
_geom_angle_site_symmetry_1
_geom_angle_site_symmetry_3
_geom_angle
_geom_angle_publ_flag
C9 O1 Zn1 . 2_666 132.1(3) yes
N1 C1 C2 . . 122.2(6) no
N1 C1 H1 . . 118.9 no
C2 C1 H1 . . 118.9 no
C3 C2 C1 . . 118.6(6) no
C3 C2 H2 . . 120.7 no
C1 C2 H2 . . 120.7 no
C2 C3 C4 . . 120.0(6) no
C2 C3 H3 . . 120.0 no
C4 C3 H3 . . 120.0 no
C3 C4 C5 . . 118.9(6) no
C3 C4 H4 . . 120.6 no
C5 C4 H4 . . 120.6 no
N1 C5 C4 . . 120.9(5) no
N1 C5 C6 . . 115.8(4) yes
C4 C5 C6 . . 123.2(5) no
N2 C6 C5 . . 115.2(5) yes
N2 C6 C7 . . 123.8(5) no
C5 C6 C7 . . 120.9(4) no
C6 C7 H7A . . 109.5 no
C6 C7 H7B . . 109.5 no
H7A C7 H7B . . 109.5 no
C6 C7 H7C . . 109.5 no
H7A C7 H7C . . 109.5 no
H7B C7 H7C . . 109.5 no
N4 C8 N3 . . 115.7(5) no
N4 C8 S1 . . 116.2(4) no
N3 C8 S1 . . 128.1(4) no
O2 C9 O1 . . 126.0(5) yes
O2 C9 C10 . . 117.6(5) no
O1 C9 C10 . . 116.4(5) no
C9 C10 H10A . . 109.5 no
C9 C10 H10B . . 109.5 no
H10A C10 H10B . . 109.5 no
C9 C10 H10C . . 109.5 no
H10A C10 H10C . . 109.5 no
H10B C10 H10C . . 109.5 no
C1 N1 C5 . . 119.4(5) no
C1 N1 Zn1 . . 125.2(4) yes
C5 N1 Zn1 . . 115.4(3) yes
C6 N2 N3 . . 119.7(4) yes
C6 N2 Zn1 . . 117.6(4) yes
N3 N2 Zn1 . . 122.5(3) yes
C8 N3 N2 . . 111.7(4) no
C8 N4 H4A . . 120.0 no
C8 N4 H4B . . 120.0 no
H4A N4 H4B . . 120.0 no
C9 O2 Zn1 . . 125.3(3) yes
C8 S1 Zn1 . . 96.67(18) yes
O2 Zn1 O1 . 2_666 118.95(17) yes
O2 Zn1 N1 . . 88.41(14) yes
O1 Zn1 N1 2_666 . 86.60(15) yes
O2 Zn1 N2 . . 115.90(16) yes
O1 Zn1 N2 2_666 . 121.36(16) yes
N1 Zn1 N2 . . 75.63(16) yes
O2 Zn1 S1 . . 106.67(11) yes
O1 Zn1 S1 2_666 . 101.36(12) yes
N1 Zn1 S1 . . 156.09(13) yes
N2 Zn1 S1 . . 81.04(11) yes

loop_
_geom_bond_atom_site_label_1
_geom_bond_atom_site_label_2
_geom_bond_site_symmetry_2
_geom_bond_distance
_geom_bond_publ_flag
O1 C9 . 1.259(6) no
O1 Zn1 2_666 2.014(4) yes
C1 N1 . 1.327(6) no
C1 C2 . 1.369(7) no
C1 H1 . 0.9300 no
C2 C3 . 1.360(8) no
C2 H2 . 0.9300 no
C3 C4 . 1.373(8) no
C3 H3 . 0.9300 no
C4 C5 . 1.377(6) no
C4 H4 . 0.9300 no
C5 N1 . 1.343(6) yes
C5 C6 . 1.468(7) no
C6 N2 . 1.294(5) yes
C6 C7 . 1.485(7) no
C7 H7A . 0.9600 no
C7 H7B . 0.9600 no
C7 H7C . 0.9600 no
C8 N4 . 1.331(6) no
C8 N3 . 1.333(6) yes
C8 S1 . 1.719(6) no
C9 O2 . 1.222(5) no
C9 C10 . 1.489(7) no
C10 H10A . 0.9600 no
C10 H10B . 0.9600 no
C10 H10C . 0.9600 no
N1 Zn1 . 2.125(4) yes
N2 N3 . 1.361(5) no
N2 Zn1 . 2.128(4) yes
N4 H4A . 0.8600 no
N4 H4B . 0.8600 no
O2 Zn1 . 2.010(3) yes
S1 Zn1 . 2.3247(16) yes
Zn1 O1 2_666 2.014(4) yes

loop_
_geom_hbond_atom_site_label_D
_geom_hbond_atom_site_label_H
_geom_hbond_atom_site_label_A
_geom_hbond_site_symmetry_A
_geom_hbond_distance_DH
_geom_hbond_distance_HA
_geom_hbond_distance_DA
_geom_hbond_angle_DHA
N4 H4B O2 1_455 0.86 2.34 3.073(5) 143.8
N4 H4A N3 2_565 0.86 2.29 3.138(6) 167.9
